data_7004460
loop_
_publ_author_name
'Sarju, Julien'
'Arbour, Jannine'
'Sayer, James'
'Rohrmoser, Benjamin'
'Scherer, Wolfgang'
'Wagner, Gabriele'

_publ_section_title
;
 Synthesis and characterisation of mixed ligand Pt(ii) and Pt(iv)
 oxadiazoline complexes
;
_journal_issue 39
_journal_name_full 'Dalton Transactions'
_journal_page_first 5302
_journal_page_last 5312
_journal_paper_doi 10.1039/b807410k
_journal_year 2008
_chemical_compound_source 'see text'
_chemical_formula_moiety 'C30 H28 Br2 N4 O2 Pt'
_chemical_formula_sum 'C30 H28 Br2 N4 O2 Pt'
_chemical_formula_weight 831.44
_chemical_name_systematic ?
_space_group_IT_number 14
_symmetry_cell_setting monoclinic
_symmetry_Int_Tables_number 14
_symmetry_space_group_name_Hall '-P 2yn'
_symmetry_space_group_name_H-M 'P 1 21/n 1'
_atom_sites_solution_hydrogens geom
_atom_sites_solution_primary direct
_atom_sites_solution_secondary difmap
_cell_angle_alpha 90
_cell_angle_beta 96.953(6)
_cell_angle_gamma 90
_cell_formula_units_Z 2
_cell_length_a 11.5694(9)
_cell_length_b 7.9671(9)
_cell_length_c 16.1920(12)
_cell_measurement_reflns_used 19481
_cell_measurement_temperature 295
_cell_measurement_theta_max 27.1
_cell_measurement_theta_min 1.78
_cell_volume 1481.5(2)
_computing_cell_refinement 'X-Area, (STOE&Cie, 2006)'
_computing_data_collection 'X-Area, (STOE&Cie, 2006)'
_computing_data_reduction 'SORTAV, (Blessing 1995)'
_computing_molecular_graphics 'PLATON (Spek, 2003)'
_computing_publication_material 'PLATON (Spek, 2003)'
_computing_structure_refinement 'SHELXL-97 (Sheldrick, 1997)'
_computing_structure_solution 'SIR92 (Altomare (1993)'
_diffrn_ambient_temperature 295
_diffrn_detector_area_resol_mean 6.67
_diffrn_measured_fraction_theta_full 0.84
_diffrn_measured_fraction_theta_max 0.95
_diffrn_measurement_device_type 'STOE IPDS II'
_diffrn_measurement_method 'rotation method'
_diffrn_radiation_monochromator 'plane graphite'
_diffrn_radiation_probe x-ray
_diffrn_radiation_source 'sealed X-ray tube,12x0.4mmlong-finefocus'
_diffrn_radiation_type MoK\a
_diffrn_radiation_wavelength 0.71073
_diffrn_reflns_av_R_equivalents 0.0305
_diffrn_reflns_av_sigmaI/netI 0.0380
_diffrn_reflns_limit_h_max 14
_diffrn_reflns_limit_h_min -13
_diffrn_reflns_limit_k_max 10
_diffrn_reflns_limit_k_min -10
_diffrn_reflns_limit_l_max 20
_diffrn_reflns_limit_l_min -20
_diffrn_reflns_number 10019
_diffrn_reflns_reduction_process
;
;
_diffrn_reflns_theta_full 26.75
_diffrn_reflns_theta_max 26.3
_diffrn_reflns_theta_min 3.28
_exptl_absorpt_coefficient_mu 7.466
_exptl_absorpt_correction_T_max 0.43
_exptl_absorpt_correction_T_min 0.20
_exptl_absorpt_correction_type multi-scan
_exptl_absorpt_process_details
;
A multi-scan absorption correction was performed using 'Sortav'
R. H. Blessing Acta Crystallogr. 1995, A51, 33-37.

;
_exptl_crystal_colour yellow
_exptl_crystal_density_diffrn 1.864
_exptl_crystal_density_method 'Not Measured'
_exptl_crystal_description fragment
_exptl_crystal_F_000 800
_exptl_crystal_size_max 0.22
_exptl_crystal_size_mid 0.16
_exptl_crystal_size_min 0.11
_refine_diff_density_max 1.004
_refine_diff_density_min -0.645
_refine_diff_density_rms 0.097
_refine_ls_extinction_method none
_refine_ls_goodness_of_fit_ref 1.060
_refine_ls_hydrogen_treatment constr
_refine_ls_matrix_type full
_refine_ls_number_parameters 178
_refine_ls_number_reflns 3018
_refine_ls_number_restraints 0
_refine_ls_restrained_S_all 1.060
_refine_ls_R_factor_all 0.0366
_refine_ls_R_factor_gt 0.0259
_refine_ls_shift/su_max 0.001
_refine_ls_shift/su_mean 0.000
_refine_ls_structure_factor_coef Fsqd
_refine_ls_weighting_details
;
'w=1/sigma^2(Fo)^2 + (0.0277*P)^2 where P=(Max(Fo^2,0) + 2*Fc^2)/3'
;
_refine_ls_weighting_scheme sigma
_refine_ls_wR_factor_gt 0.0550
_refine_ls_wR_factor_ref 0.0578
_reflns_number_gt 2487
_reflns_number_total 3018
_reflns_threshold_expression I>2\s(I)
_cod_data_source_file b807410k.txt
_cod_data_source_block ptbr2
_cod_depositor_comments
;
The following automatic conversions were performed:
'_symmetry_cell_setting' value 'Monoclinic' changed to 'monoclinic'
according to '/home/saulius/struct/CIF-dictionaries/cif_core.dic'
dictionary named 'cif_core.dic' version 2.4.1 from 2010-06-29.

Automatic conversion script
Id: cif_fix_enum 1527 2010-12-29 10:47:43Z saulius 
;
_cod_original_sg_symbol_H-M 'P 21/n'
_cod_database_code 7004460

loop_
_symmetry_equiv_pos_site_id
_symmetry_equiv_pos_as_xyz
1 x,y,z
2 1/2-x,1/2+y,1/2-z
3 -x,-y,-z
4 1/2+x,1/2-y,1/2+z

loop_
_atom_site_aniso_label
_atom_site_aniso_U_11
_atom_site_aniso_U_22
_atom_site_aniso_U_33
_atom_site_aniso_U_23
_atom_site_aniso_U_13
_atom_site_aniso_U_12
Pt1 0.0337(1) 0.0371(1) 0.0393(1) 0.0008(1) 0.0001(1) -0.0034(1)
Br1 0.0600(2) 0.0496(2) 0.0675(3) 0.0151(2) 0.0114(2) -0.0062(2)
O1 0.0394(14) 0.0486(13) 0.078(2) -0.0070(14) -0.0003(14) 0.0026(11)
N1 0.0357(14) 0.0422(14) 0.0445(19) -0.0012(12) 0.0033(13) 0.0001(11)
N2 0.0515(19) 0.0463(16) 0.068(3) -0.0064(15) -0.0055(17) 0.0066(14)
C1 0.0399(18) 0.0440(16) 0.050(3) 0.0046(16) 0.0035(17) 0.0001(14)
C2 0.0417(19) 0.0418(16) 0.051(3) 0.0037(16) -0.0047(17) -0.0013(14)
C3 0.041(2) 0.053(2) 0.087(4) -0.006(2) 0.007(2) -0.0009(16)
C4 0.049(2) 0.056(2) 0.099(4) -0.007(3) -0.009(2) -0.010(2)
C5 0.074(3) 0.067(3) 0.068(3) -0.010(2) -0.019(3) -0.012(2)
C6 0.075(3) 0.094(3) 0.056(3) -0.018(3) 0.007(2) -0.011(3)
C7 0.052(2) 0.076(3) 0.054(3) -0.005(2) 0.005(2) -0.012(2)
C8 0.0407(17) 0.0415(16) 0.057(2) -0.0004(17) 0.0017(16) -0.0011(15)
C9 0.0447(18) 0.0433(18) 0.049(2) -0.0048(15) 0.0067(16) 0.0050(14)
C10 0.059(2) 0.057(2) 0.069(3) -0.008(2) -0.005(2) -0.0064(18)
C11 0.082(3) 0.086(4) 0.069(4) -0.023(3) -0.017(3) 0.005(3)
C12 0.096(4) 0.097(4) 0.054(3) 0.008(3) 0.004(3) 0.022(3)
C13 0.089(4) 0.081(3) 0.074(4) 0.021(3) 0.019(3) -0.001(3)
C14 0.066(3) 0.064(3) 0.064(3) 0.002(2) 0.005(2) -0.014(2)
C15 0.093(4) 0.055(2) 0.104(5) 0.019(3) -0.030(4) 0.002(3)

loop_
_atom_site_label
_atom_site_type_symbol
_atom_site_thermal_displace_type
_atom_site_fract_x
_atom_site_fract_y
_atom_site_fract_z
_atom_site_occupancy
_atom_site_U_iso_or_equiv
_atom_site_calc_flag
_atom_site_refinement_flags
Pt1 Pt Uani 1.00000 0.00000 0.00000 1.000 0.0370(1) . .
Br1 Br Uani 0.94257(4) -0.24411(5) 0.07581(3) 1.000 0.0587(1) . .
O1 O Uani 0.6557(2) 0.1687(3) -0.0085(2) 1.000 0.0559(9) . .
N1 N Uani 0.8432(2) 0.1063(3) 0.0044(2) 1.000 0.0409(9) . .
N2 N Uani 0.7139(3) 0.3158(4) 0.0337(3) 1.000 0.0563(13) . .
C1 C Uani 0.7417(3) 0.0664(5) -0.0282(3) 1.000 0.0448(13) . .
C2 C Uani 0.7018(3) -0.0700(5) -0.0868(3) 1.000 0.0457(13) . .
C3 C Uani 0.5873(4) -0.1274(5) -0.0904(3) 1.000 0.0604(16) . .
C4 C Uani 0.5442(4) -0.2420(6) -0.1488(4) 1.000 0.0695(16) . .
C5 C Uani 0.6119(5) -0.3003(6) -0.2055(4) 1.000 0.0719(17) . .
C6 C Uani 0.7261(5) -0.2481(7) -0.2025(3) 1.000 0.0751(17) . .
C7 C Uani 0.7719(4) -0.1318(6) -0.1426(3) 1.000 0.0608(16) . .
C8 C Uani 0.8341(3) 0.2578(5) 0.0568(3) 1.000 0.0468(10) . .
C9 C Uani 0.8594(3) 0.2193(4) 0.1483(3) 1.000 0.0456(11) . .
C10 C Uani 0.9470(4) 0.3089(5) 0.1961(3) 1.000 0.0627(14) . .
C11 C Uani 0.9659(5) 0.2821(7) 0.2810(4) 1.000 0.081(2) . .
C12 C Uani 0.8996(6) 0.1687(8) 0.3190(4) 1.000 0.083(2) . .
C13 C Uani 0.8145(5) 0.0811(7) 0.2719(4) 1.000 0.081(2) . .
C14 C Uani 0.7950(4) 0.1049(6) 0.1870(3) 1.000 0.0649(17) . .
C15 C Uani 0.7088(6) 0.4432(7) -0.0338(4) 1.000 0.087(2) . .
H3 H Uiso 0.53980 -0.08700 -0.05240 1.000 0.0720 calc R
H4 H Uiso 0.46810 -0.28020 -0.14990 1.000 0.0830 calc R
H5 H Uiso 0.58130 -0.37550 -0.24640 1.000 0.0860 calc R
H6 H Uiso 0.77290 -0.29060 -0.24040 1.000 0.0900 calc R
H7 H Uiso 0.84880 -0.09650 -0.14060 1.000 0.0730 calc R
H8 H Uiso 0.88840 0.34380 0.04180 1.000 0.0560 calc R
H10 H Uiso 0.99220 0.38580 0.17110 1.000 0.0750 calc R
H11 H Uiso 1.02420 0.34160 0.31300 1.000 0.0970 calc R
H12 H Uiso 0.91280 0.15210 0.37620 1.000 0.0990 calc R
H13 H Uiso 0.76920 0.00470 0.29720 1.000 0.0970 calc R
H14 H Uiso 0.73750 0.04280 0.15560 1.000 0.0780 calc R
H15A H Uiso 0.62980 0.47920 -0.04820 1.000 0.1310 calc R
H15B H Uiso 0.73730 0.39480 -0.08170 1.000 0.1310 calc R
H15C H Uiso 0.75620 0.53790 -0.01500 1.000 0.1310 calc R

loop_
_atom_type_symbol
_atom_type_description
_atom_type_scat_dispersion_real
_atom_type_scat_dispersion_imag
_atom_type_scat_source
Pt Pt -1.7033 8.3905 'International Tables Vol C Tables 4.2.6.8 and 6.1.1.4'
O O 0.0106 0.0060 'International Tables Vol C Tables 4.2.6.8 and 6.1.1.4'
N N 0.0061 0.0033 'International Tables Vol C Tables 4.2.6.8 and 6.1.1.4'
Br Br -0.2901 2.4595 'International Tables Vol C Tables 4.2.6.8 and 6.1.1.4'
H H 0.0000 0.0000 'International Tables Vol C Tables 4.2.6.8 and 6.1.1.4'
C C 0.0033 0.0016 'International Tables Vol C Tables 4.2.6.8 and 6.1.1.4'

loop_
_geom_angle_atom_site_label_1
_geom_angle_atom_site_label_2
_geom_angle_atom_site_label_3
_geom_angle
_geom_angle_site_symmetry_1
_geom_angle_site_symmetry_2
_geom_angle_site_symmetry_3
_geom_angle_publ_flag
Br1 Pt1 N1 90.93(8) . . . yes
Br1 Pt1 Br1 180.00 . . 3_755 yes
Br1 Pt1 N1 89.08(8) . . 3_755 yes
Br1 Pt1 N1 89.08(8) 3_755 . . yes
N1 Pt1 N1 180.00 . . 3_755 yes
Br1 Pt1 N1 90.93(8) 3_755 . 3_755 yes
N2 O1 C1 106.3(3) . . . yes
Pt1 N1 C1 132.3(3) . . . yes
Pt1 N1 C8 119.3(2) . . . yes
C1 N1 C8 108.4(3) . . . yes
O1 N2 C8 103.4(3) . . . yes
O1 N2 C15 103.1(4) . . . yes
C8 N2 C15 110.7(4) . . . yes
O1 C1 N1 114.9(4) . . . yes
O1 C1 C2 114.3(3) . . . yes
N1 C1 C2 130.7(3) . . . yes
C1 C2 C3 119.2(4) . . . no
C1 C2 C7 121.4(4) . . . no
C3 C2 C7 119.2(4) . . . no
C2 C3 C4 120.9(4) . . . no
C3 C4 C5 120.3(5) . . . no
C4 C5 C6 120.1(5) . . . no
C5 C6 C7 120.3(5) . . . no
C2 C7 C6 119.2(4) . . . no
N1 C8 N2 103.9(3) . . . yes
N1 C8 C9 112.2(3) . . . yes
N2 C8 C9 112.3(3) . . . yes
C8 C9 C10 118.9(3) . . . no
C8 C9 C14 122.1(4) . . . no
C10 C9 C14 118.9(4) . . . no
C9 C10 C11 119.3(4) . . . no
C10 C11 C12 121.1(5) . . . no
C11 C12 C13 119.3(6) . . . no
C12 C13 C14 120.5(5) . . . no
C9 C14 C13 120.9(5) . . . no
C2 C3 H3 120.00 . . . no
C4 C3 H3 120.00 . . . no
C3 C4 H4 120.00 . . . no
C5 C4 H4 120.00 . . . no
C4 C5 H5 120.00 . . . no
C6 C5 H5 120.00 . . . no
C5 C6 H6 120.00 . . . no
C7 C6 H6 120.00 . . . no
C2 C7 H7 120.00 . . . no
C6 C7 H7 120.00 . . . no
N1 C8 H8 110.00 . . . no
N2 C8 H8 109.00 . . . no
C9 C8 H8 109.00 . . . no
C9 C10 H10 120.00 . . . no
C11 C10 H10 120.00 . . . no
C10 C11 H11 120.00 . . . no
C12 C11 H11 119.00 . . . no
C11 C12 H12 120.00 . . . no
C13 C12 H12 120.00 . . . no
C12 C13 H13 120.00 . . . no
C14 C13 H13 120.00 . . . no
C9 C14 H14 120.00 . . . no
C13 C14 H14 119.00 . . . no
N2 C15 H15A 110.00 . . . no
N2 C15 H15B 109.00 . . . no
N2 C15 H15C 109.00 . . . no
H15A C15 H15B 110.00 . . . no
H15A C15 H15C 109.00 . . . no
H15B C15 H15C 109.00 . . . no

loop_
_geom_bond_atom_site_label_1
_geom_bond_atom_site_label_2
_geom_bond_distance
_geom_bond_site_symmetry_1
_geom_bond_site_symmetry_2
_geom_bond_publ_flag
Pt1 Br1 2.4348(5) . . yes
Pt1 N1 2.011(2) . . yes
Pt1 Br1 2.4348(5) . 3_755 yes
Pt1 N1 2.011(2) . 3_755 yes
O1 N2 1.477(4) . . yes
O1 C1 1.354(4) . . yes
N1 C1 1.268(5) . . yes
N1 C8 1.486(5) . . yes
N2 C8 1.470(5) . . yes
N2 C15 1.488(7) . . yes
C1 C2 1.479(6) . . no
C2 C3 1.396(6) . . no
C2 C7 1.376(6) . . no
C3 C4 1.365(7) . . no
C4 C5 1.359(8) . . no
C5 C6 1.380(8) . . no
C6 C7 1.398(7) . . no
C8 C9 1.507(7) . . no
C9 C10 1.395(6) . . no
C9 C14 1.375(6) . . no
C10 C11 1.382(8) . . no
C11 C12 1.378(9) . . no
C12 C13 1.363(9) . . no
C13 C14 1.379(8) . . no
C3 H3 0.9300 . . no
C4 H4 0.9300 . . no
C5 H5 0.9300 . . no
C6 H6 0.9300 . . no
C7 H7 0.9300 . . no
C8 H8 0.9800 . . no
C10 H10 0.9300 . . no
C11 H11 0.9300 . . no
C12 H12 0.9300 . . no
C13 H13 0.9300 . . no
C14 H14 0.9300 . . no
C15 H15A 0.9600 . . no
C15 H15B 0.9600 . . no
C15 H15C 0.9600 . . no

loop_
_geom_contact_atom_site_label_1
_geom_contact_atom_site_label_2
_geom_contact_distance
_geom_contact_site_symmetry_1
_geom_contact_site_symmetry_2
_geom_contact_publ_flag
Pt1 C7 3.453(5) . . no
Pt1 C10 4.121(5) . . no
Pt1 C14 4.151(5) . . no
Pt1 C14 4.151(5) . 3_755 no
Pt1 C7 3.453(5) . 3_755 no
Pt1 C10 4.121(5) . 3_755 no
Pt1 H7 2.8100 . . no
Pt1 H7 2.8100 . 3_755 no
Br1 N1 3.183(3) . . no
Br1 C1 3.662(4) . . no
Br1 N1 3.133(3) . 3_755 no
Br1 C8 3.556(4) . 3_755 no
Br1 H15C 3.0100 . 1_545 no
Br1 H8 3.0000 . 3_755 no
O1 N1 2.211(3) . . no
O1 C14 3.412(6) . . no
O1 C3 3.416(5) . 3_655 no
O1 H3 2.4900 . . no
O1 H14 2.8900 . . no
O1 H3 2.6600 . 3_655 no
N1 Br1 3.183(3) . . no
N1 N2 2.328(4) . . no
N1 Br1 3.133(3) . 3_755 no
N2 N1 2.328(4) . . no
N1 H15B 2.8800 . . no
N1 H7 2.8600 . . no
N1 H14 2.9100 . . no
N2 H14 2.9300 . . no
C1 C14 3.478(7) . . no
C3 O1 3.416(5) . 3_655 no
C4 C15 3.539(8) . 1_545 no
C5 C15 3.523(9) . 1_545 no
C7 Pt1 3.453(5) . . no
C10 Pt1 4.121(5) . . no
C14 C1 3.478(7) . . no
C14 Pt1 4.151(5) . . no
C14 O1 3.412(6) . . no
C15 C4 3.539(8) . 1_565 no
C15 C5 3.523(9) . 1_565 no
C1 H15B 2.7500 . . no
C1 H14 2.9900 . . no
C2 H11 3.0600 . 4_454 no
C3 H11 2.8100 . 4_454 no
C4 H15A 2.8600 . 1_545 no
C5 H15A 3.0800 . 1_545 no
C9 H13 2.9100 . 2_655 no
C10 H13 2.9600 . 2_655 no
H3 O1 2.4900 . . no
H3 O1 2.6600 . 3_655 no
H3 H3 2.4600 . 3_655 no
H7 Pt1 2.8100 . . no
H7 N1 2.8600 . . no
H8 H10 2.3100 . . no
H8 H15B 2.5200 . . no
H8 H15C 2.2900 . . no
H8 Br1 3.0000 . 3_755 no
H10 H8 2.3100 . . no
H11 C2 3.0600 . 4_555 no
H11 C3 2.8100 . 4_555 no
H13 C9 2.9100 . 2_645 no
H13 C10 2.9600 . 2_645 no
H14 O1 2.8900 . . no
H14 N1 2.9100 . . no
H14 N2 2.9300 . . no
H14 C1 2.9900 . . no
H15A C4 2.8600 . 1_565 no
H15A C5 3.0800 . 1_565 no
H15B N1 2.8800 . . no
H15B C1 2.7500 . . no
H15B H8 2.5200 . . no
H15C Br1 3.0100 . 1_565 no
H15C H8 2.2900 . . no

loop_
_geom_torsion_atom_site_label_1
_geom_torsion_atom_site_label_2
_geom_torsion_atom_site_label_3
_geom_torsion_atom_site_label_4
_geom_torsion
_geom_torsion_site_symmetry_1
_geom_torsion_site_symmetry_2
_geom_torsion_site_symmetry_3
_geom_torsion_site_symmetry_4
_geom_torsion_publ_flag
Br1 Pt1 N1 C1 -66.3(4) . . . . no
Br1 Pt1 N1 C8 110.9(3) . . . . no
Br1 Pt1 N1 C1 113.7(4) 3_755 . . . no
Br1 Pt1 N1 C8 -69.2(3) 3_755 . . . no
N2 O1 C1 N1 10.5(5) . . . . no
N2 O1 C1 C2 -167.4(4) . . . . no
C1 O1 N2 C8 -16.8(4) . . . . no
C1 O1 N2 C15 98.6(4) . . . . no
Pt1 N1 C1 O1 178.2(3) . . . . no
C8 N1 C1 C2 178.2(4) . . . . no
Pt1 N1 C8 N2 170.6(2) . . . . no
Pt1 N1 C8 C9 -67.9(3) . . . . no
C1 N1 C8 N2 -11.6(4) . . . . no
C1 N1 C8 C9 109.9(4) . . . . no
Pt1 N1 C1 C2 -4.4(7) . . . . no
C8 N1 C1 O1 0.8(5) . . . . no
O1 N2 C8 N1 16.7(4) . . . . no
O1 N2 C8 C9 -104.7(4) . . . . no
C15 N2 C8 N1 -93.1(4) . . . . no
C15 N2 C8 C9 145.5(4) . . . . no
O1 C1 C2 C3 -25.9(6) . . . . no
O1 C1 C2 C7 148.6(4) . . . . no
N1 C1 C2 C3 156.6(5) . . . . no
N1 C1 C2 C7 -28.9(7) . . . . no
C1 C2 C3 C4 174.0(4) . . . . no
C7 C2 C3 C4 -0.7(7) . . . . no
C1 C2 C7 C6 -173.3(4) . . . . no
C3 C2 C7 C6 1.2(7) . . . . no
C2 C3 C4 C5 -1.1(8) . . . . no
C3 C4 C5 C6 2.2(8) . . . . no
C4 C5 C6 C7 -1.7(8) . . . . no
C5 C6 C7 C2 -0.1(8) . . . . no
N1 C8 C9 C10 124.0(4) . . . . no
N1 C8 C9 C14 -59.4(5) . . . . no
N2 C8 C9 C10 -119.5(4) . . . . no
N2 C8 C9 C14 57.1(5) . . . . no
C8 C9 C10 C11 175.9(4) . . . . no
C14 C9 C10 C11 -0.8(6) . . . . no
C8 C9 C14 C13 -175.2(4) . . . . no
C10 C9 C14 C13 1.4(7) . . . . no
C9 C10 C11 C12 -0.1(8) . . . . no
C10 C11 C12 C13 0.4(9) . . . . no
C11 C12 C13 C14 0.3(9) . . . . no
C12 C13 C14 C9 -1.2(8) . . . . no
